data_4308670
loop_
_publ_author_name
'Richard D. Adams'
'Burjor Captain'
'Jack L. Smith'

_publ_contact_author_name 'Richard D. Adams'
_publ_section_title
;
High-Nuclearity Iridium Carbonyl Clusters Containing Phenylgermyl
Ligands: Synthesis, Structures, and Reactivity
;
_journal_name_full 'Inorganic Chemistry'
_journal_page_first 1413
_journal_page_last 1420
_journal_paper_doi 10.1021/ic0485108
_journal_volume 44
_journal_year 2005
_chemical_formula_sum 'C64.5 H55 Cl Ge6 Ir4 O4'
_chemical_formula_weight 2133.88
_chemical_name_systematic
;
?
;
_space_group_IT_number 14
_symmetry_cell_setting monoclinic
_symmetry_space_group_name_Hall '-P 2ybc'
_symmetry_space_group_name_H-M 'P 1 21/c 1'
_atom_sites_solution_hydrogens geom
_atom_sites_solution_primary direct
_atom_sites_solution_secondary difmap
_audit_creation_method SHELXL-97
_cell_angle_alpha 90.00
_cell_angle_beta 103.7840(10)
_cell_angle_gamma 90.00
_cell_formula_units_Z 4
_cell_length_a 23.6617(10)
_cell_length_b 14.9749(6)
_cell_length_c 19.5807(8)
_cell_measurement_reflns_used 8911
_cell_measurement_temperature 296(2)
_cell_measurement_theta_max 28.18
_cell_measurement_theta_min 2.23
_cell_volume 6738.3(5)
_computing_cell_refinement 'SAINT+  V6.2 (Bruker, 2001)'
_computing_data_collection 'SMART V5.625 (Bruker, 2001)'
_computing_data_reduction 'SAINT+  V6.2'
_computing_molecular_graphics 'SHELXTL V6.1 (Sheldrick, 1997)'
_computing_publication_material 'SHELXTL V6.1'
_computing_structure_refinement 'SHELXL-97 (Sheldrick, 1997)'
_computing_structure_solution 'SHELXS-97 (Sheldrick, 1990)'
_diffrn_ambient_temperature 296(2)
_diffrn_measured_fraction_theta_full 0.999
_diffrn_measured_fraction_theta_max 0.999
_diffrn_measurement_device_type 'Bruker SMART APEX CCD diffractometer'
_diffrn_measurement_method 'omega scans'
_diffrn_radiation_monochromator graphite
_diffrn_radiation_source 'fine-focus sealed tube'
_diffrn_radiation_type MoK\a
_diffrn_radiation_wavelength 0.71073
_diffrn_reflns_av_R_equivalents 0.0517
_diffrn_reflns_av_sigmaI/netI 0.0508
_diffrn_reflns_limit_h_max 28
_diffrn_reflns_limit_h_min -28
_diffrn_reflns_limit_k_max 17
_diffrn_reflns_limit_k_min -17
_diffrn_reflns_limit_l_max 23
_diffrn_reflns_limit_l_min -23
_diffrn_reflns_number 54029
_diffrn_reflns_theta_full 25.03
_diffrn_reflns_theta_max 25.03
_diffrn_reflns_theta_min 0.89
_diffrn_standards_decay_% <1
_exptl_absorpt_coefficient_mu 10.582
_exptl_absorpt_correction_T_max 1.000
_exptl_absorpt_correction_T_min 0.451
_exptl_absorpt_correction_type SADABS
_exptl_absorpt_process_details '(SADABS, Bruker, 1997)'
_exptl_crystal_colour red
_exptl_crystal_density_diffrn 2.103
_exptl_crystal_density_method 'not measured'
_exptl_crystal_description block
_exptl_crystal_F_000 3964
_exptl_crystal_size_max 0.40
_exptl_crystal_size_mid 0.30
_exptl_crystal_size_min 0.10
_refine_diff_density_max 1.407
_refine_diff_density_min -0.913
_refine_diff_density_rms 0.146
_refine_ls_extinction_method none
_refine_ls_goodness_of_fit_ref 1.045
_refine_ls_hydrogen_treatment mixed
_refine_ls_matrix_type full
_refine_ls_number_parameters 731
_refine_ls_number_reflns 11902
_refine_ls_number_restraints 3
_refine_ls_restrained_S_all 1.047
_refine_ls_R_factor_all 0.0391
_refine_ls_R_factor_gt 0.0296
_refine_ls_shift/su_max 0.002
_refine_ls_shift/su_mean 0.000
_refine_ls_structure_factor_coef Fsqd
_refine_ls_weighting_details 'calc w=1/[\s^2^(Fo^2^)+(0.0361P)^2^+6.1328P] where P=(Fo^2^+2Fc^2^)/3'
_refine_ls_weighting_scheme calc
_refine_ls_wR_factor_gt 0.0749
_refine_ls_wR_factor_ref 0.0850
_reflns_number_gt 9936
_reflns_number_total 11902
_reflns_threshold_expression >2sigma(I)
_cod_data_source_file ic0485108si20041027_105929_6.cif
_cod_data_source_block Ir4Ge6H4
_cod_depositor_comments
;
The following automatic conversions were performed:
'_symmetry_cell_setting' value 'Monoclinic' changed to 'monoclinic'
according to '/home/saulius/struct/CIF-dictionaries/cif_core.dic'
dictionary named 'cif_core.dic' version 2.4.1 from 2010-06-29.

Automatic conversion script
Id: cif_fix_enum 1527 2010-12-29 10:47:43Z saulius 
;
_cod_original_cell_volume 6738.2(5)
_cod_original_formula_sum 'C64.50 H55 Cl Ge6 Ir4 O4'
_cod_database_code 4308670

loop_
_symmetry_equiv_pos_as_xyz
'x, y, z'
'-x, y+1/2, -z+1/2'
'-x, -y, -z'
'x, -y-1/2, z-1/2'

loop_
_atom_site_label
_atom_site_type_symbol
_atom_site_fract_x
_atom_site_fract_y
_atom_site_fract_z
_atom_site_U_iso_or_equiv
_atom_site_adp_type
_atom_site_occupancy
_atom_site_symmetry_multiplicity
_atom_site_calc_flag
_atom_site_refinement_flags
_atom_site_disorder_assembly
_atom_site_disorder_group
Ir1 Ir 0.332622(10) 1.061083(15) 0.238717(11) 0.03770(7) Uani 1 1 d . . .
Ir2 Ir 0.265092(10) 0.904726(15) 0.246958(11) 0.03704(7) Uani 1 1 d . . .
Ir3 Ir 0.173222(10) 0.972827(16) 0.137159(12) 0.03969(7) Uani 1 1 d . . .
Ir4 Ir 0.241771(11) 1.128021(16) 0.126694(12) 0.04022(7) Uani 1 1 d . . .
Ge1 Ge 0.22604(3) 1.06435(4) 0.24218(3) 0.04150(15) Uani 1 1 d . . .
Ge2 Ge 0.28076(3) 0.96786(4) 0.13128(3) 0.03935(15) Uani 1 1 d . . .
Ge3 Ge 0.37067(3) 0.91704(4) 0.29012(3) 0.04085(15) Uani 1 1 d . . .
Ge4 Ge 0.18045(3) 0.81980(4) 0.18241(3) 0.04288(16) Uani 1 1 d . . .
Ge5 Ge 0.16102(3) 1.06875(5) 0.03340(3) 0.04548(16) Uani 1 1 d . . .
Ge6 Ge 0.34203(3) 1.18371(4) 0.15893(3) 0.04696(17) Uani 1 1 d . . .
O11 O 0.3834(3) 1.1630(4) 0.3707(3) 0.0877(19) Uani 1 1 d . . .
O21 O 0.2459(3) 0.8506(5) 0.3869(3) 0.102(2) Uani 1 1 d . . .
O31 O 0.0519(2) 1.0084(4) 0.1541(4) 0.0908(19) Uani 1 1 d . . .
O41 O 0.1935(3) 1.3123(4) 0.1314(4) 0.113(3) Uani 1 1 d . . .
C11 C 0.3633(3) 1.1249(5) 0.3212(3) 0.0545(17) Uani 1 1 d . . .
C21 C 0.2533(3) 0.8707(5) 0.3345(4) 0.0574(18) Uani 1 1 d . . .
C31 C 0.0966(3) 0.9932(5) 0.1474(4) 0.0542(17) Uani 1 1 d . . .
C41 C 0.2103(4) 1.2423(5) 0.1296(4) 0.066(2) Uani 1 1 d . . .
C51 C 0.1915(3) 1.1134(4) 0.3147(3) 0.0509(16) Uani 1 1 d . . .
C52 C 0.3153(3) 0.9075(4) 0.0636(3) 0.0434(14) Uani 1 1 d . . .
C53 C 0.4050(3) 0.9148(4) 0.3914(3) 0.0491(16) Uani 1 1 d . . .
C54 C 0.4193(3) 0.8468(5) 0.2433(3) 0.0514(16) Uani 1 1 d . . .
C55 C 0.1243(3) 0.7789(5) 0.2344(3) 0.0515(16) Uani 1 1 d . . .
C56 C 0.1935(3) 0.7200(4) 0.1239(3) 0.0499(16) Uani 1 1 d . . .
C57 C 0.0894(3) 1.1380(5) 0.0037(4) 0.0543(17) Uani 1 1 d . . .
C58 C 0.1798(3) 1.0264(5) -0.0525(4) 0.0554(17) Uani 1 1 d . . .
C59 C 0.3548(3) 1.3053(4) 0.1960(4) 0.0552(17) Uani 1 1 d . . .
C60 C 0.3938(3) 1.1664(5) 0.0959(4) 0.0549(17) Uani 1 1 d . . .
C61 C 0.0700(4) 1.1926(6) 0.0497(4) 0.074(2) Uani 1 1 d . . .
H61 H 0.0906 1.1963 0.0964 0.089 Uiso 1 1 calc R . .
C62 C 0.0574(3) 1.1328(5) -0.0660(4) 0.072(2) Uani 1 1 d . . .
H62 H 0.0694 1.0951 -0.0975 0.086 Uiso 1 1 calc R . .
C63 C 0.0081(4) 1.1835(7) -0.0877(6) 0.096(3) Uani 1 1 d . . .
H63 H -0.0128 1.1802 -0.1343 0.115 Uiso 1 1 calc R . .
C64 C 0.3309(4) 1.3339(5) 0.2497(4) 0.068(2) Uani 1 1 d . . .
H64 H 0.3079 1.2946 0.2681 0.082 Uiso 1 1 calc R . .
C65 C 0.3779(4) 0.9582(5) 0.4368(4) 0.0607(19) Uani 1 1 d . . .
H65 H 0.3420 0.9852 0.4191 0.073 Uiso 1 1 calc R . .
C66 C 0.4562(5) 0.9210(6) 0.5337(5) 0.086(3) Uani 1 1 d . . .
H66 H 0.4739 0.9244 0.5814 0.104 Uiso 1 1 calc R . .
C67 C 0.4030(4) 0.9625(6) 0.5083(4) 0.078(3) Uani 1 1 d . . .
H67 H 0.3846 0.9925 0.5386 0.093 Uiso 1 1 calc R . .
C68 C 0.4827(4) 0.8765(6) 0.4914(5) 0.085(3) Uani 1 1 d . . .
H68 H 0.5179 0.8479 0.5101 0.101 Uiso 1 1 calc R . .
C69 C 0.4577(3) 0.8722(5) 0.4183(4) 0.0608(19) Uani 1 1 d . . .
H69 H 0.4763 0.8414 0.3887 0.073 Uiso 1 1 calc R . .
C70 C 0.0998(3) 0.6936(5) 0.2235(4) 0.067(2) Uani 1 1 d . . .
H70 H 0.1105 0.6557 0.1911 0.080 Uiso 1 1 calc R . .
C71 C 0.3193(3) 0.8160(5) 0.0639(4) 0.0607(19) Uani 1 1 d . . .
H71 H 0.3065 0.7831 0.0976 0.073 Uiso 1 1 calc R . .
C72 C 0.3345(3) 0.9540(5) 0.0129(4) 0.0606(19) Uani 1 1 d . . .
H72 H 0.3316 1.0159 0.0115 0.073 Uiso 1 1 calc R . .
C73 C 0.1849(4) 0.9364(6) -0.0666(4) 0.077(2) Uani 1 1 d . . .
H73 H 0.1796 0.8935 -0.0345 0.092 Uiso 1 1 calc R . .
C74 C 0.3783(4) 1.1842(5) 0.0250(4) 0.073(2) Uani 1 1 d . . .
H74 H 0.3418 1.2083 0.0056 0.088 Uiso 1 1 calc R . .
C75 C 0.1679(3) 0.7157(5) 0.0531(4) 0.0633(19) Uani 1 1 d . . .
H75 H 0.1436 0.7619 0.0323 0.076 Uiso 1 1 calc R . .
C76 C 0.2305(4) 0.6518(5) 0.1527(5) 0.074(2) Uani 1 1 d . . .
H76 H 0.2496 0.6538 0.2001 0.089 Uiso 1 1 calc R . .
C77 C 0.1772(5) 0.6453(7) 0.0119(5) 0.089(3) Uani 1 1 d . . .
H77 H 0.1595 0.6444 -0.0359 0.107 Uiso 1 1 calc R . .
C78 C 0.3423(4) 0.7726(6) 0.0141(5) 0.083(3) Uani 1 1 d . . .
H78 H 0.3446 0.7106 0.0143 0.099 Uiso 1 1 calc R . .
C79 C 0.3579(4) 0.9107(6) -0.0356(5) 0.087(3) Uani 1 1 d . . .
H79 H 0.3713 0.9431 -0.0690 0.104 Uiso 1 1 calc R . .
C80 C 0.1892(4) 1.0881(6) -0.1007(4) 0.084(3) Uani 1 1 d . . .
H80 H 0.1863 1.1488 -0.0921 0.101 Uiso 1 1 calc R . .
C81 C 0.4158(5) 1.1673(6) -0.0186(5) 0.088(3) Uani 1 1 d . . .
H81 H 0.4042 1.1797 -0.0665 0.106 Uiso 1 1 calc R . .
C82 C 0.3905(4) 1.3634(5) 0.1699(4) 0.082(3) Uani 1 1 d . . .
H82 H 0.4084 1.3448 0.1349 0.098 Uiso 1 1 calc R . .
C83 C 0.3739(6) 1.4768(6) 0.2499(6) 0.115(4) Uani 1 1 d . . .
H83 H 0.3801 1.5347 0.2672 0.138 Uiso 1 1 calc R . .
C84 C 0.3401(4) 1.4205(6) 0.2775(5) 0.085(3) Uani 1 1 d . . .
H84 H 0.3236 1.4388 0.3138 0.102 Uiso 1 1 calc R . .
C85 C 0.0193(5) 1.2424(7) 0.0263(6) 0.104(4) Uani 1 1 d . . .
H85 H 0.0057 1.2786 0.0575 0.125 Uiso 1 1 calc R . .
C86 C 0.2235(5) 1.1220(7) 0.3817(4) 0.100(4) Uani 1 1 d . . .
H86 H 0.2632 1.1101 0.3918 0.120 Uiso 1 1 calc R . .
C87 C 0.1065(4) 0.8340(6) 0.2814(4) 0.076(2) Uani 1 1 d . . .
H87 H 0.1223 0.8910 0.2896 0.092 Uiso 1 1 calc R . .
C88 C 0.0599(4) 0.6646(7) 0.2601(6) 0.099(3) Uani 1 1 d . . .
H88 H 0.0445 0.6073 0.2532 0.119 Uiso 1 1 calc R . .
C89 C 0.4573(5) 0.8832(7) 0.2097(6) 0.106(4) Uani 1 1 d . . .
H89 H 0.4596 0.9451 0.2077 0.127 Uiso 1 1 calc R . .
C90 C 0.4477(4) 1.1299(8) 0.1215(5) 0.113(4) Uani 1 1 d . . .
H90 H 0.4593 1.1155 0.1690 0.135 Uiso 1 1 calc R . .
C91 C 0.4853(5) 1.1136(9) 0.0788(7) 0.132(5) Uani 1 1 d . . .
H91 H 0.5218 1.0894 0.0979 0.158 Uiso 1 1 calc R . .
C92 C 0.4692(5) 1.1328(8) 0.0090(6) 0.106(3) Uani 1 1 d . . .
H92 H 0.4948 1.1222 -0.0196 0.127 Uiso 1 1 calc R . .
C93 C 0.3990(6) 1.4497(7) 0.1967(6) 0.122(5) Uani 1 1 d . . .
H93 H 0.4219 1.4894 0.1785 0.146 Uiso 1 1 calc R . .
C94 C 0.4171(5) 0.7574(6) 0.2438(6) 0.108(4) Uani 1 1 d . . .
H94 H 0.3927 0.7291 0.2678 0.130 Uiso 1 1 calc R . .
C95 C 0.4503(6) 0.7060(8) 0.2095(9) 0.151(6) Uani 1 1 d . . .
H95 H 0.4469 0.6442 0.2094 0.181 Uiso 1 1 calc R . .
C96 C 0.4879(4) 0.7452(9) 0.1761(6) 0.106(4) Uani 1 1 d . . .
H96 H 0.5098 0.7110 0.1521 0.127 Uiso 1 1 calc R . .
C97 C 0.4927(5) 0.8338(9) 0.1784(7) 0.119(4) Uani 1 1 d . . .
H97 H 0.5201 0.8620 0.1588 0.143 Uiso 1 1 calc R . .
C98 C 0.3615(4) 0.8195(7) -0.0344(5) 0.092(3) Uani 1 1 d . . .
H98 H 0.3773 0.7899 -0.0673 0.110 Uiso 1 1 calc R . .
C99 C 0.1976(7) 1.1488(7) 0.4368(5) 0.125(5) Uani 1 1 d . . .
H99 H 0.2196 1.1547 0.4828 0.150 Uiso 1 1 calc R . .
C100 C 0.1388(7) 1.1658(8) 0.4197(8) 0.128(5) Uani 1 1 d . . .
H100 H 0.1203 1.1809 0.4550 0.154 Uiso 1 1 calc R . .
C101 C 0.1083(6) 1.1609(12) 0.3543(9) 0.189(9) Uani 1 1 d . . .
H101 H 0.0688 1.1744 0.3434 0.226 Uiso 1 1 calc R . .
C102 C 0.1348(4) 1.1358(9) 0.3025(6) 0.129(5) Uani 1 1 d . . .
H102 H 0.1126 1.1342 0.2564 0.155 Uiso 1 1 calc R . .
C103 C -0.0105(4) 1.2378(8) -0.0430(7) 0.107(4) Uani 1 1 d . . .
H103 H -0.0436 1.2724 -0.0591 0.129 Uiso 1 1 calc R . .
C104 C 0.0658(5) 0.8063(9) 0.3165(5) 0.105(3) Uani 1 1 d . . .
H104 H 0.0533 0.8452 0.3468 0.126 Uiso 1 1 calc R . .
C105 C 0.0436(5) 0.7215(10) 0.3068(6) 0.118(4) Uani 1 1 d . . .
H105 H 0.0172 0.7024 0.3321 0.141 Uiso 1 1 calc R . .
C106 C 0.2396(5) 0.5798(6) 0.1114(7) 0.108(4) Uani 1 1 d . . .
H106 H 0.2642 0.5336 0.1316 0.129 Uiso 1 1 calc R . .
C107 C 0.2126(5) 0.5767(7) 0.0418(6) 0.106(4) Uani 1 1 d . . .
H107 H 0.2184 0.5281 0.0146 0.127 Uiso 1 1 calc R . .
C108 C 0.1983(5) 0.9107(7) -0.1298(5) 0.098(3) Uani 1 1 d . . .
H108 H 0.2013 0.8503 -0.1396 0.118 Uiso 1 1 calc R . .
C109 C 0.2068(6) 0.9714(10) -0.1760(6) 0.119(4) Uani 1 1 d . . .
H109 H 0.2155 0.9532 -0.2177 0.143 Uiso 1 1 calc R . .
C110 C 0.2028(6) 1.0595(9) -0.1625(6) 0.115(4) Uani 1 1 d . . .
H110 H 0.2092 1.1014 -0.1949 0.138 Uiso 1 1 calc R . .
H1 H 0.398(4) 1.029(6) 0.234(5) 0.11(3) Uiso 1 1 d . . .
H2 H 0.274(4) 0.809(6) 0.235(5) 0.12(3) Uiso 1 1 d . . .
H3 H 0.144(4) 0.914(5) 0.063(4) 0.10(3) Uiso 1 1 d . . .
H4 H 0.244(3) 1.152(5) 0.048(4) 0.09(2) Uiso 1 1 d . . .
Cl1 Cl 0.0753(9) 0.4428(14) 0.1644(11) 0.385(11) Uiso 0.50 1 d PD . .
Cl2 Cl -0.0017(11) 0.4991(18) 0.0486(11) 0.440(14) Uiso 0.50 1 d PD . .
C1 C 0.0703(11) 0.491(2) 0.0826(14) 0.172(12) Uiso 0.50 1 d PD . .
H1A H 0.0885 0.5498 0.0873 0.206 Uiso 0.50 1 calc PR . .
H1B H 0.0886 0.4540 0.0535 0.206 Uiso 0.50 1 calc PR . .

loop_
_atom_site_aniso_label
_atom_site_aniso_U_11
_atom_site_aniso_U_22
_atom_site_aniso_U_33
_atom_site_aniso_U_23
_atom_site_aniso_U_13
_atom_site_aniso_U_12
Ir1 0.03534(14) 0.04157(14) 0.03488(12) -0.00014(9) 0.00579(10) -0.00246(10)
Ir2 0.03318(13) 0.04184(14) 0.03523(12) 0.00096(9) 0.00639(10) -0.00041(10)
Ir3 0.03379(14) 0.04286(14) 0.04008(13) -0.00015(10) 0.00420(10) 0.00085(10)
Ir4 0.04008(14) 0.03985(14) 0.03837(13) 0.00100(9) 0.00466(10) 0.00158(10)
Ge1 0.0403(4) 0.0461(4) 0.0389(3) -0.0045(3) 0.0112(3) 0.0034(3)
Ge2 0.0394(4) 0.0440(3) 0.0349(3) -0.0026(3) 0.0094(3) 0.0030(3)
Ge3 0.0350(3) 0.0473(4) 0.0383(3) -0.0006(3) 0.0047(3) 0.0025(3)
Ge4 0.0395(4) 0.0447(4) 0.0440(4) 0.0003(3) 0.0092(3) -0.0045(3)
Ge5 0.0403(4) 0.0528(4) 0.0397(3) 0.0016(3) 0.0023(3) 0.0052(3)
Ge6 0.0486(4) 0.0466(4) 0.0448(4) 0.0020(3) 0.0093(3) -0.0078(3)
O11 0.114(5) 0.075(4) 0.059(3) -0.019(3) -0.008(3) -0.031(3)
O21 0.100(5) 0.158(6) 0.052(3) 0.029(4) 0.025(3) -0.026(4)
O31 0.039(3) 0.101(5) 0.136(6) -0.001(4) 0.029(3) 0.004(3)
O41 0.109(6) 0.057(4) 0.153(7) -0.009(4) -0.006(5) 0.037(4)
C11 0.061(5) 0.055(4) 0.042(4) 0.002(3) 0.000(3) -0.018(3)
C21 0.044(4) 0.081(5) 0.045(4) 0.012(3) 0.005(3) -0.002(4)
C31 0.038(4) 0.057(4) 0.064(4) -0.001(3) 0.005(3) -0.002(3)
C41 0.063(5) 0.051(4) 0.078(5) 0.000(4) 0.005(4) 0.007(4)
C51 0.056(4) 0.053(4) 0.051(4) -0.007(3) 0.026(3) 0.004(3)
C52 0.042(4) 0.045(4) 0.044(3) -0.007(3) 0.011(3) 0.002(3)
C53 0.051(4) 0.047(4) 0.043(3) 0.006(3) -0.001(3) -0.005(3)
C54 0.036(4) 0.065(4) 0.049(4) -0.008(3) 0.002(3) 0.010(3)
C55 0.037(4) 0.069(4) 0.046(4) 0.011(3) 0.005(3) -0.002(3)
C56 0.050(4) 0.044(4) 0.056(4) -0.003(3) 0.015(3) -0.009(3)
C57 0.042(4) 0.061(4) 0.058(4) 0.019(3) 0.007(3) 0.002(3)
C58 0.045(4) 0.069(5) 0.048(4) -0.013(3) 0.002(3) -0.001(3)
C59 0.062(5) 0.047(4) 0.051(4) 0.004(3) 0.002(3) -0.007(3)
C60 0.055(4) 0.061(4) 0.051(4) 0.008(3) 0.017(3) -0.011(3)
C61 0.058(5) 0.096(6) 0.073(5) 0.028(5) 0.024(4) 0.028(5)
C62 0.047(5) 0.078(5) 0.076(5) 0.008(4) -0.013(4) -0.004(4)
C63 0.051(6) 0.113(8) 0.103(8) 0.028(6) -0.025(5) 0.000(5)
C64 0.076(6) 0.053(4) 0.071(5) -0.004(4) 0.011(4) -0.007(4)
C65 0.075(5) 0.057(4) 0.048(4) -0.001(3) 0.010(4) 0.000(4)
C66 0.116(9) 0.075(6) 0.051(5) 0.011(4) -0.016(5) -0.025(6)
C67 0.110(8) 0.073(5) 0.046(4) 0.002(4) 0.012(5) -0.013(5)
C68 0.082(7) 0.072(6) 0.073(6) 0.021(5) -0.033(5) -0.009(5)
C69 0.053(4) 0.050(4) 0.069(5) 0.010(3) -0.006(4) -0.002(3)
C70 0.056(5) 0.071(5) 0.075(5) 0.013(4) 0.018(4) -0.011(4)
C71 0.069(5) 0.050(4) 0.067(5) -0.004(3) 0.024(4) 0.004(4)
C72 0.076(5) 0.052(4) 0.061(4) -0.006(3) 0.031(4) 0.002(4)
C73 0.087(6) 0.082(6) 0.057(5) -0.011(4) 0.006(4) -0.003(5)
C74 0.095(7) 0.062(5) 0.066(5) 0.002(4) 0.025(5) 0.000(4)
C75 0.063(5) 0.075(5) 0.053(4) -0.011(4) 0.015(4) -0.006(4)
C76 0.096(7) 0.050(4) 0.076(5) 0.002(4) 0.018(5) 0.011(4)
C77 0.095(7) 0.098(7) 0.074(6) -0.031(5) 0.020(5) -0.003(6)
C78 0.097(7) 0.056(5) 0.098(6) -0.017(5) 0.031(6) 0.015(5)
C79 0.103(8) 0.089(7) 0.087(6) -0.008(5) 0.059(6) 0.001(5)
C80 0.109(8) 0.088(6) 0.063(5) -0.001(4) 0.035(5) -0.009(5)
C81 0.125(9) 0.086(6) 0.066(5) 0.007(5) 0.048(6) -0.007(6)
C82 0.113(8) 0.062(5) 0.067(5) -0.001(4) 0.012(5) -0.041(5)
C83 0.185(13) 0.054(5) 0.090(7) -0.008(5) 0.002(8) -0.037(7)
C84 0.098(7) 0.063(5) 0.086(6) -0.017(5) 0.005(5) 0.003(5)
C85 0.090(7) 0.112(8) 0.128(9) 0.040(7) 0.063(7) 0.046(6)
C86 0.122(9) 0.128(8) 0.056(5) 0.001(5) 0.031(5) 0.063(7)
C87 0.063(5) 0.103(7) 0.068(5) -0.012(5) 0.027(4) -0.018(5)
C88 0.071(6) 0.111(8) 0.116(8) 0.029(7) 0.026(6) -0.029(6)
C89 0.101(8) 0.082(7) 0.160(10) -0.017(6) 0.083(8) 0.001(6)
C90 0.070(7) 0.195(12) 0.082(6) 0.052(7) 0.034(5) 0.015(7)
C91 0.084(8) 0.208(14) 0.119(10) 0.046(9) 0.056(7) 0.030(8)
C92 0.103(9) 0.124(9) 0.111(9) 0.023(7) 0.064(7) 0.016(7)
C93 0.201(14) 0.077(7) 0.084(7) -0.006(5) 0.027(8) -0.070(8)
C94 0.114(8) 0.062(6) 0.172(11) -0.012(6) 0.082(8) 0.006(5)
C95 0.137(11) 0.082(8) 0.259(18) -0.077(9) 0.097(12) -0.002(7)
C96 0.059(6) 0.146(11) 0.109(8) -0.075(8) 0.014(5) 0.009(6)
C97 0.103(9) 0.130(10) 0.152(11) -0.031(8) 0.084(8) -0.011(7)
C98 0.096(7) 0.106(8) 0.084(6) -0.031(6) 0.044(6) 0.021(6)
C99 0.219(16) 0.105(8) 0.061(6) 0.006(5) 0.052(8) 0.062(9)
C100 0.157(13) 0.097(8) 0.176(13) -0.044(8) 0.130(12) -0.008(8)
C101 0.078(8) 0.29(2) 0.205(15) -0.177(16) 0.054(10) -0.014(10)
C102 0.058(6) 0.210(13) 0.116(8) -0.103(9) 0.013(6) 0.019(7)
C103 0.054(6) 0.134(10) 0.128(9) 0.057(8) 0.013(6) 0.028(6)
C104 0.083(7) 0.153(10) 0.092(7) -0.027(7) 0.048(6) -0.025(7)
C105 0.090(8) 0.182(13) 0.095(8) 0.000(8) 0.051(7) -0.038(8)
C106 0.139(10) 0.062(6) 0.131(10) -0.001(6) 0.051(8) 0.035(6)
C107 0.133(10) 0.099(8) 0.092(8) -0.042(6) 0.037(7) 0.004(7)
C108 0.120(9) 0.093(7) 0.081(7) -0.035(6) 0.023(6) 0.000(6)
C109 0.138(11) 0.149(11) 0.078(7) -0.042(8) 0.043(7) -0.013(9)
C110 0.143(11) 0.138(10) 0.079(7) 0.006(7) 0.058(7) -0.009(8)

loop_
_atom_type_symbol
_atom_type_description
_atom_type_scat_dispersion_real
_atom_type_scat_dispersion_imag
_atom_type_scat_source
C C 0.0033 0.0016 'International Tables Vol C Tables 4.2.6.8 and 6.1.1.4'
H H 0.0000 0.0000 'International Tables Vol C Tables 4.2.6.8 and 6.1.1.4'
O O 0.0106 0.0060 'International Tables Vol C Tables 4.2.6.8 and 6.1.1.4'
Ge Ge 0.1547 1.8001 'International Tables Vol C Tables 4.2.6.8 and 6.1.1.4'
Ir Ir -1.4442 7.9887 'International Tables Vol C Tables 4.2.6.8 and 6.1.1.4'
Cl Cl 0.1484 0.1585 'International Tables Vol C Tables 4.2.6.8 and 6.1.1.4'

loop_
_geom_angle_atom_site_label_1
_geom_angle_atom_site_label_2
_geom_angle_atom_site_label_3
_geom_angle
_geom_angle_site_symmetry_1
_geom_angle_site_symmetry_3
_geom_angle_publ_flag
C11 Ir1 Ge6 95.3(2) . . ?
C11 Ir1 Ge3 93.8(2) . . ?
Ge6 Ir1 Ge3 146.81(3) . . ?
C11 Ir1 Ge1 98.7(2) . . ?
Ge6 Ir1 Ge1 104.11(2) . . ?
Ge3 Ir1 Ge1 105.96(2) . . ?
C11 Ir1 Ge2 173.5(2) . . ?
Ge6 Ir1 Ge2 89.05(2) . . ?
Ge3 Ir1 Ge2 85.16(2) . . ?
Ge1 Ir1 Ge2 75.50(2) . . ?
C11 Ir1 Ir2 118.5(2) . . ?
Ge6 Ir1 Ir2 141.679(19) . . ?
Ge3 Ir1 Ir2 54.110(16) . . ?
Ge1 Ir1 Ir2 56.129(16) . . ?
Ge2 Ir1 Ir2 55.898(15) . . ?
C11 Ir1 Ir4 123.3(2) . . ?
Ge6 Ir1 Ir4 54.249(18) . . ?
Ge3 Ir1 Ir4 139.110(18) . . ?
Ge1 Ir1 Ir4 56.243(16) . . ?
Ge2 Ir1 Ir4 55.932(15) . . ?
Ir2 Ir1 Ir4 90.130(9) . . ?
C21 Ir2 Ge3 93.8(2) . . ?
C21 Ir2 Ge4 92.8(2) . . ?
Ge3 Ir2 Ge4 149.11(2) . . ?
C21 Ir2 Ge1 99.0(2) . . ?
Ge3 Ir2 Ge1 105.82(2) . . ?
Ge4 Ir2 Ge1 102.84(2) . . ?
C21 Ir2 Ge2 174.1(2) . . ?
Ge3 Ir2 Ge2 85.79(2) . . ?
Ge4 Ir2 Ge2 90.47(2) . . ?
Ge1 Ir2 Ge2 75.51(2) . . ?
C21 Ir2 Ir3 122.3(2) . . ?
Ge3 Ir2 Ir3 139.865(18) . . ?
Ge4 Ir2 Ir3 54.265(17) . . ?
Ge1 Ir2 Ir3 55.601(15) . . ?
Ge2 Ir2 Ir3 56.447(16) . . ?
C21 Ir2 Ir1 118.8(2) . . ?
Ge3 Ir2 Ir1 54.523(16) . . ?
Ge4 Ir2 Ir1 142.515(18) . . ?
Ge1 Ir2 Ir1 55.566(17) . . ?
Ge2 Ir2 Ir1 56.467(15) . . ?
Ir3 Ir2 Ir1 90.026(9) . . ?
C31 Ir3 Ge4 95.6(2) . . ?
C31 Ir3 Ge5 93.8(2) . . ?
Ge4 Ir3 Ge5 146.48(2) . . ?
C31 Ir3 Ge1 97.3(2) . . ?
Ge4 Ir3 Ge1 103.52(2) . . ?
Ge5 Ir3 Ge1 107.06(2) . . ?
C31 Ir3 Ge2 171.7(2) . . ?
Ge4 Ir3 Ge2 90.26(2) . . ?
Ge5 Ir3 Ge2 84.39(2) . . ?
Ge1 Ir3 Ge2 75.57(2) . . ?
C31 Ir3 Ir2 123.6(2) . . ?
Ge4 Ir3 Ir2 54.439(16) . . ?
Ge5 Ir3 Ir2 138.772(19) . . ?
Ge1 Ir3 Ir2 56.194(16) . . ?
Ge2 Ir3 Ir2 55.983(15) . . ?
C31 Ir3 Ir4 116.7(2) . . ?
Ge4 Ir3 Ir4 142.380(18) . . ?
Ge5 Ir3 Ir4 54.723(17) . . ?
Ge1 Ir3 Ir4 56.150(16) . . ?
Ge2 Ir3 Ir4 55.864(15) . . ?
Ir2 Ir3 Ir4 90.066(9) . . ?
C41 Ir4 Ge6 92.8(2) . . ?
C41 Ir4 Ge5 96.2(2) . . ?
Ge6 Ir4 Ge5 147.41(2) . . ?
C41 Ir4 Ge1 99.9(3) . . ?
Ge6 Ir4 Ge1 103.57(2) . . ?
Ge5 Ir4 Ge1 105.63(2) . . ?
C41 Ir4 Ge2 175.1(3) . . ?
Ge6 Ir4 Ge2 89.49(2) . . ?
Ge5 Ir4 Ge2 84.17(2) . . ?
Ge1 Ir4 Ge2 75.38(2) . . ?
C41 Ir4 Ir1 121.9(2) . . ?
Ge6 Ir4 Ir1 54.383(17) . . ?
Ge5 Ir4 Ir1 138.393(18) . . ?
Ge1 Ir4 Ir1 55.505(16) . . ?
Ge2 Ir4 Ir1 56.435(15) . . ?
C41 Ir4 Ir3 120.2(3) . . ?
Ge6 Ir4 Ir3 141.822(19) . . ?
Ge5 Ir4 Ir3 53.947(17) . . ?
Ge1 Ir4 Ir3 55.386(16) . . ?
Ge2 Ir4 Ir3 56.259(16) . . ?
Ir1 Ir4 Ir3 89.756(9) . . ?
C51 Ge1 Ir3 125.7(2) . . ?
C51 Ge1 Ir1 128.4(2) . . ?
Ir3 Ge1 Ir1 105.56(2) . . ?
C51 Ge1 Ir2 122.5(2) . . ?
Ir3 Ge1 Ir2 68.205(17) . . ?
Ir1 Ge1 Ir2 68.305(18) . . ?
C51 Ge1 Ir4 132.8(2) . . ?
Ir3 Ge1 Ir4 68.464(17) . . ?
Ir1 Ge1 Ir4 68.251(18) . . ?
Ir2 Ge1 Ir4 104.66(2) . . ?
C52 Ge2 Ir2 127.30(18) . . ?
C52 Ge2 Ir4 128.24(19) . . ?
Ir2 Ge2 Ir4 104.45(2) . . ?
C52 Ge2 Ir3 128.73(19) . . ?
Ir2 Ge2 Ir3 67.571(17) . . ?
Ir4 Ge2 Ir3 67.877(17) . . ?
C52 Ge2 Ir1 127.90(19) . . ?
Ir2 Ge2 Ir1 67.635(16) . . ?
Ir4 Ge2 Ir1 67.632(17) . . ?
Ir3 Ge2 Ir1 103.36(2) . . ?
C54 Ge3 C53 108.6(3) . . ?
C54 Ge3 Ir2 117.86(19) . . ?
C53 Ge3 Ir2 119.5(2) . . ?
C54 Ge3 Ir1 118.8(2) . . ?
C53 Ge3 Ir1 116.95(19) . . ?
Ir2 Ge3 Ir1 71.367(19) . . ?
C56 Ge4 C55 106.7(3) . . ?
C56 Ge4 Ir3 120.76(19) . . ?
C55 Ge4 Ir3 119.0(2) . . ?
C56 Ge4 Ir2 118.4(2) . . ?
C55 Ge4 Ir2 117.8(2) . . ?
Ir3 Ge4 Ir2 71.296(19) . . ?
C58 Ge5 C57 106.1(3) . . ?
C58 Ge5 Ir3 121.3(2) . . ?
C57 Ge5 Ir3 118.7(2) . . ?
C58 Ge5 Ir4 117.4(2) . . ?
C57 Ge5 Ir4 119.5(2) . . ?
Ir3 Ge5 Ir4 71.330(19) . . ?
C60 Ge6 C59 107.1(3) . . ?
C60 Ge6 Ir4 120.4(2) . . ?
C59 Ge6 Ir4 117.8(2) . . ?
C60 Ge6 Ir1 118.0(2) . . ?
C59 Ge6 Ir1 119.3(2) . . ?
Ir4 Ge6 Ir1 71.367(19) . . ?
O11 C11 Ir1 178.0(8) . . ?
O21 C21 Ir2 179.5(8) . . ?
O31 C31 Ir3 177.4(7) . . ?
O41 C41 Ir4 177.3(8) . . ?
C102 C51 C86 116.8(7) . . ?
C102 C51 Ge1 122.6(6) . . ?
C86 C51 Ge1 120.5(6) . . ?
C71 C52 C72 118.3(6) . . ?
C71 C52 Ge2 120.1(5) . . ?
C72 C52 Ge2 121.6(5) . . ?
C65 C53 C69 119.1(6) . . ?
C65 C53 Ge3 120.1(5) . . ?
C69 C53 Ge3 120.8(6) . . ?
C94 C54 C89 116.0(8) . . ?
C94 C54 Ge3 120.6(6) . . ?
C89 C54 Ge3 123.4(6) . . ?
C87 C55 C70 117.8(7) . . ?
C87 C55 Ge4 121.0(6) . . ?
C70 C55 Ge4 121.1(6) . . ?
C76 C56 C75 117.6(7) . . ?
C76 C56 Ge4 120.1(5) . . ?
C75 C56 Ge4 122.3(5) . . ?
C61 C57 C62 119.0(7) . . ?
C61 C57 Ge5 121.6(5) . . ?
C62 C57 Ge5 119.4(6) . . ?
C80 C58 C73 118.6(7) . . ?
C80 C58 Ge5 118.8(6) . . ?
C73 C58 Ge5 122.6(6) . . ?
C64 C59 C82 118.8(7) . . ?
C64 C59 Ge6 121.2(5) . . ?
C82 C59 Ge6 119.9(6) . . ?
C90 C60 C74 116.6(8) . . ?
C90 C60 Ge6 119.5(6) . . ?
C74 C60 Ge6 123.8(6) . . ?
C57 C61 C85 119.9(9) . . ?
C63 C62 C57 119.7(9) . . ?
C103 C63 C62 121.3(10) . . ?
C59 C64 C84 122.1(8) . . ?
C53 C65 C67 121.4(8) . . ?
C68 C66 C67 121.7(8) . . ?
C66 C67 C65 118.3(9) . . ?
C66 C68 C69 120.4(9) . . ?
C53 C69 C68 119.1(8) . . ?
C88 C70 C55 121.2(9) . . ?
C52 C71 C78 120.2(7) . . ?
C79 C72 C52 121.2(7) . . ?
C58 C73 C108 119.5(9) . . ?
C60 C74 C81 121.9(9) . . ?
C56 C75 C77 122.2(8) . . ?
C56 C76 C106 120.5(9) . . ?
C107 C77 C75 119.4(9) . . ?
C98 C78 C71 120.5(8) . . ?
C98 C79 C72 119.7(8) . . ?
C58 C80 C110 119.9(9) . . ?
C92 C81 C74 119.7(9) . . ?
C93 C82 C59 119.3(9) . . ?
C84 C83 C93 121.2(9) . . ?
C83 C84 C64 118.1(10) . . ?
C103 C85 C61 119.8(10) . . ?
C51 C86 C99 121.3(10) . . ?
C104 C87 C55 121.1(9) . . ?
C105 C88 C70 119.0(10) . . ?
C54 C89 C97 123.4(10) . . ?
C60 C90 C91 121.8(9) . . ?
C92 C91 C90 120.5(11) . . ?
C81 C92 C91 119.4(10) . . ?
C83 C93 C82 120.6(10) . . ?
C54 C94 C95 121.7(11) . . ?
C96 C95 C94 120.5(11) . . ?
C97 C96 C95 118.3(10) . . ?
C96 C97 C89 120.0(11) . . ?
C78 C98 C79 120.2(8) . . ?
C100 C99 C86 117.5(11) . . ?
C101 C100 C99 121.1(10) . . ?
C100 C101 C102 119.8(12) . . ?
C51 C102 C101 123.4(11) . . ?
C63 C103 C85 120.2(9) . . ?
C105 C104 C87 120.2(10) . . ?
C104 C105 C88 120.5(9) . . ?
C107 C106 C76 120.4(10) . . ?
C106 C107 C77 119.8(9) . . ?
C109 C108 C73 120.9(10) . . ?
C108 C109 C110 120.3(10) . . ?
C109 C110 C80 120.7(10) . . ?
C1 Cl2 Cl2 97(2) . 3_565 ?
Cl2 C1 Cl1 103.5(16) . . ?

loop_
_geom_bond_atom_site_label_1
_geom_bond_atom_site_label_2
_geom_bond_distance
_geom_bond_site_symmetry_2
_geom_bond_publ_flag
Ir1 C11 1.868(7) . ?
Ir1 Ge6 2.4552(7) . ?
Ir1 Ge3 2.4586(7) . ?
Ir1 Ge1 2.5395(7) . ?
Ir1 Ge2 2.5787(6) . ?
Ir1 Ir2 2.8608(3) . ?
Ir1 Ir4 2.8619(3) . ?
Ir2 C21 1.872(7) . ?
Ir2 Ge3 2.4459(7) . ?
Ir2 Ge4 2.4535(7) . ?
Ir2 Ge1 2.5564(7) . ?
Ir2 Ge2 2.5616(7) . ?
Ir2 Ir3 2.8567(3) . ?
Ir3 C31 1.896(7) . ?
Ir3 Ge4 2.4482(7) . ?
Ir3 Ge5 2.4485(7) . ?
Ir3 Ge1 2.5386(7) . ?
Ir3 Ge2 2.5755(7) . ?
Ir3 Ir4 2.8692(3) . ?
Ir4 C41 1.872(8) . ?
Ir4 Ge6 2.4511(7) . ?
Ir4 Ge5 2.4724(7) . ?
Ir4 Ge1 2.5617(7) . ?
Ir4 Ge2 2.5636(7) . ?
Ge1 C51 1.943(6) . ?
Ge2 C52 1.939(6) . ?
Ge3 C54 1.943(7) . ?
Ge3 C53 1.956(6) . ?
Ge4 C56 1.952(7) . ?
Ge4 C55 1.954(7) . ?
Ge5 C58 1.945(7) . ?
Ge5 C57 1.953(7) . ?
Ge6 C60 1.952(7) . ?
Ge6 C59 1.956(7) . ?
O11 C11 1.128(8) . ?
O21 C21 1.123(8) . ?
O31 C31 1.118(8) . ?
O41 C41 1.125(8) . ?
C51 C102 1.346(11) . ?
C51 C86 1.357(11) . ?
C52 C71 1.373(9) . ?
C52 C72 1.375(9) . ?
C53 C65 1.377(10) . ?
C53 C69 1.388(10) . ?
C54 C94 1.340(11) . ?
C54 C89 1.350(11) . ?
C55 C87 1.376(10) . ?
C55 C70 1.398(10) . ?
C56 C76 1.375(10) . ?
C56 C75 1.376(9) . ?
C57 C61 1.374(11) . ?
C57 C62 1.396(10) . ?
C58 C80 1.376(11) . ?
C58 C73 1.386(10) . ?
C59 C64 1.375(11) . ?
C59 C82 1.393(10) . ?
C60 C90 1.368(12) . ?
C60 C74 1.375(10) . ?
C61 C85 1.392(11) . ?
C62 C63 1.371(12) . ?
C63 C103 1.343(15) . ?
C64 C84 1.403(11) . ?
C65 C67 1.387(10) . ?
C66 C68 1.330(14) . ?
C66 C67 1.386(13) . ?
C68 C69 1.414(10) . ?
C70 C88 1.383(11) . ?
C71 C78 1.387(11) . ?
C72 C79 1.370(10) . ?
C73 C108 1.402(12) . ?
C74 C81 1.393(12) . ?
C75 C77 1.377(11) . ?
C76 C106 1.395(12) . ?
C77 C107 1.366(14) . ?
C78 C98 1.345(13) . ?
C79 C98 1.367(13) . ?
C80 C110 1.391(13) . ?
C81 C92 1.354(14) . ?
C82 C93 1.391(12) . ?
C83 C84 1.360(14) . ?
C83 C93 1.379(16) . ?
C85 C103 1.375(15) . ?
C86 C99 1.420(13) . ?
C87 C104 1.372(12) . ?
C88 C105 1.372(15) . ?
C89 C97 1.366(13) . ?
C90 C91 1.379(14) . ?
C91 C92 1.360(14) . ?
C94 C95 1.382(14) . ?
C95 C96 1.357(16) . ?
C96 C97 1.331(14) . ?
C99 C100 1.376(18) . ?
C100 C101 1.314(19) . ?
C101 C102 1.367(15) . ?
C104 C105 1.370(15) . ?
C106 C107 1.362(14) . ?
C108 C109 1.330(15) . ?
C109 C110 1.354(15) . ?
Cl1 C1 1.737(18) . ?
Cl2 C1 1.680(18) . ?
Cl2 Cl2 1.92(4) 3_565 ?
